data_7041626
loop_
_publ_author_name
'Tomaschautzky, Janek'
'Neumann, Beate'
'Stammler, Hans-Georg'
'Mix, Andreas'
'Mitzel, Norbert W.'

_publ_section_title
;
 Tridentate Lewis-acids based on triphenylsilane.
;
_journal_issue 5
_journal_name_full 'Dalton transactions (Cambridge, England : 2003)'
_journal_page_first 1645
_journal_page_last 1659
_journal_paper_doi 10.1039/c6dt04293g
_journal_volume 46
_journal_year 2017
_chemical_formula_moiety 'C27 H33 Cl6 F Si4'
_chemical_formula_sum 'C27 H33 Cl6 F Si4'
_chemical_formula_weight 701.59
_chemical_name_systematic
;
 ?
;
_space_group_crystal_system monoclinic
_space_group_IT_number 14
_space_group_name_Hall '-P 2ybc'
_space_group_name_H-M_alt 'P 1 21/c 1'
_symmetry_space_group_name_Hall '-P 2ybc'
_symmetry_space_group_name_H-M 'P 1 21/c 1'
_atom_sites_solution_hydrogens geom
_atom_sites_solution_primary direct
_audit_creation_date 2015-04-15
_audit_creation_method
;
  Olex2 1.2-ac2
  (compiled 2012.03.27 svn.r2268, GUI svn.r4156)
;
_audit_update_record
;
2016-10-28 deposited with the CCDC.
2017-01-06 downloaded from the CCDC.
;
_cell_angle_alpha 90
_cell_angle_beta 98.2284(4)
_cell_angle_gamma 90
_cell_formula_units_Z 4
_cell_length_a 18.62445(7)
_cell_length_b 16.09570(8)
_cell_length_c 11.42592(5)
_cell_measurement_reflns_used 85905
_cell_measurement_temperature 100.0(1)
_cell_measurement_theta_max 76.2350
_cell_measurement_theta_min 3.5910
_cell_volume 3389.93(3)
_computing_cell_refinement 'CrysAlisPro 1.171.38.30a (Agilent, 2015)'
_computing_data_collection 'CrysAlisPro 1.171.38.30a (Agilent, 2015)'
_computing_data_reduction 'CrysAlisPro 1.171.38.30a (Agilent, 2015)'
_computing_molecular_graphics
;
O. V. Dolomanov, L. J. Bourhis, R. J. Gildea, J. A. K. Howard and H. Puschmann,
OLEX2: a complete structure solution, refinement and analysis program.
J. Appl. Cryst. (2009). 42, 339-341.
;
_computing_publication_material
;
O. V. Dolomanov, L. J. Bourhis, R. J. Gildea, J. A. K. Howard and H. Puschmann,
OLEX2: a complete structure solution, refinement and analysis program.
J. Appl. Cryst. (2009). 42, 339-341.
;
_computing_structure_refinement
;
SHELXL, G.M. Sheldrick, Acta Cryst.
(2008). A64, 112-122
;
_computing_structure_solution
;
SHELXS, G.M. Sheldrick, Acta Cryst.
(2008). A64, 112-122
;
_diffrn_ambient_environment N~2~
_diffrn_ambient_temperature 100.0(1)
_diffrn_detector 'CCD plate'
_diffrn_detector_area_resol_mean 5.3114
_diffrn_detector_type Atlas
_diffrn_measured_fraction_theta_full 0.9997
_diffrn_measured_fraction_theta_max 0.9955
_diffrn_measurement_details
;
List of Runs (angles in degrees, time in seconds):

  # Type    Start    End  Width  t~exp~   \w     \q     \k     \f   Frames
#--------------------------------------------------------------------------
  1  \w    -64.00  30.00   1.00    1.50    --  -38.50  57.00 -30.00   94
  2  \w   -110.00 -18.00   1.00    1.50    --  -38.50 -38.00-120.00   92
  3  \w     19.00 112.00   1.00    1.50    --   43.70  57.00-120.00   93
  4  \w     14.00 115.00   1.00    1.50    --   43.70  77.00 120.00  101
  5  \w     14.00 115.00   1.00    1.50    --   43.70  77.00 -90.00  101
  6  \w     14.00 115.00   1.00    1.50    --   43.70  77.00  60.00  101
  7  \w     57.00 127.00   1.00    1.50    --   43.70 178.00 -60.00   70
  8  \w     14.00 115.00   1.00    1.50    --   43.70  77.00 -30.00  101
  9  \w     57.00 127.00   1.00    1.50    --   43.70 178.00-150.00   70
 10  \w     23.00 115.00   1.00    1.50    --   43.70  38.00 -30.00   92
 11  \w     57.00 127.00   1.00    1.50    --   43.70 178.00 150.00   70
 12  \w     19.00 112.00   1.00    1.50    --   43.70  57.00  90.00   93
 13  \w     23.00 115.00   1.00    1.50    --   43.70  38.00  60.00   92
 14  \w     14.00 115.00   1.00    1.50    --   43.70  77.00-180.00  101
 15  \w     81.00 178.00   1.00    6.00    --  111.00  77.00 -60.00   97
 16  \w     31.00 109.00   1.00    6.00    --  111.00 -94.00-120.00   78
 17  \w     81.00 178.00   1.00    6.00    --  111.00  76.00 106.21   97
 18  \w     85.00 178.00   1.00    6.00    --  111.00  61.00  60.00   93
 19  \w     85.00 178.00   1.00    6.00    --  111.00  61.00-180.00   93
 20  \w     85.00 178.00   1.00    6.00    --  111.00  61.00 150.00   93
 21  \w     85.00 178.00   1.00    6.00    --  111.00  61.00  30.00   93
 22  \w     81.00 178.00   1.00    6.00    --  111.00  77.00 120.00   97
 23  \w     81.00 178.00   1.00    6.00    --  111.00  77.00  90.00   97
 24  \w     81.00 178.00   1.00    6.00    --  111.00  77.00-180.00   97
 25  \w     83.00 178.00   1.00    6.00    --  111.00  67.00-143.22   95
 26  \w     87.00 178.00   1.00    6.00    --  111.00  54.00  -9.19   91
 27  \w     43.00 137.00   1.00    6.00    --  111.00 -61.00  90.00   94
 28  \w     41.00 122.00   1.00    6.00    --  111.00-125.00-120.00   81
 29  \w     81.00 178.00   1.00    6.00    --  111.00  77.00  60.00   97
 30  \w     81.00 178.00   1.00    6.00    --  111.00  77.00 -90.00   97
 31  \w     81.00 178.00   1.00    6.00    --  111.00  77.00  30.00   97
 32  \w     81.00 178.00   1.00    6.00    --  111.00  77.00-150.00   97
 33  \w     40.00 141.00   1.00    6.00    --  111.00 -77.00 -90.00  101
 34  \w     85.00 178.00   1.00    6.00    --  111.00  61.00-150.00   93
 35  \w     85.00 178.00   1.00    6.00    --  111.00  61.00  90.00   93
 36  \w     31.00 109.00   1.00    6.00    --  111.00 -94.00  60.00   78
 37  \w     85.00 178.00   1.00    6.00    --  111.00  61.00 -30.00   93
 38  \w     81.00 178.00   1.00    6.00    --  111.00  77.00 -30.00   97
 39  \w     41.00 122.00   1.00    6.00    --  111.00-125.00 150.00   81
 40  \w     81.00 178.00   1.00    6.00    --  111.00  77.00   0.00   97
 41  \w     81.00 178.00   1.00    6.00    --  111.00  77.00-120.00   97
 42  \w     89.00 178.00   1.00    6.00    --  111.00  45.00 -60.00   89
 43  \w     85.00 178.00   1.00    6.00    --  111.00  61.00   0.00   93
 44  \w     81.00 178.00   1.00    6.00    --  111.00  77.00 150.00   97
 45  \w     85.00 178.00   1.00    6.00    --  111.00  61.00 -60.00   93
 46  \w     83.00 178.00   1.00    6.00    --  111.00  70.00-130.38   95
 47  \w     85.00 178.00   1.00    6.00    --  111.00  61.00 -90.00   93
 48  \w     41.00 122.00   1.00    6.00    --  111.00-125.00  30.00   81
 49  \w     83.00 178.00   1.00    6.00    --  111.00  68.00 126.77   95
 50  \w     87.00 178.00   1.00    6.00    --  111.00  54.00 106.08   91
 51  \w     85.00 178.00   1.00    6.00    --  111.00  61.00  42.16   93
 52  \w     83.00 178.00   1.00    6.00    --  111.00  67.00-152.43   95
 53  \w   -110.00  -8.00   1.00    1.50    --  -38.50 -77.00 -60.00  102
 54  \w   -122.00 -35.00   1.00    1.50    --  -38.50-178.00-180.00   87
 55  \w     23.00 115.00   1.00    1.50    --   43.70  38.00 150.00   92
 56  \w     23.00 115.00   1.00    1.50    --   43.70  38.00  90.00   92
 57  \w     19.00 112.00   1.00    1.50    --   43.70  57.00 -30.00   93
 58  \w     14.00 115.00   1.00    1.50    --   43.70  77.00-120.00  101
 59  \w     23.00 115.00   1.00    1.50    --   43.70  38.00-120.00   92
 60  \w     19.00 112.00   1.00    1.50    --   43.70  57.00-180.00   93
 61  \w     23.00 115.00   1.00    1.50    --   43.70  38.00-150.00   92
 62  \w     14.00 115.00   1.00    1.50    --   43.70  77.00   0.00  101
;
_diffrn_measurement_device 'four-circle diffractometer'
_diffrn_measurement_device_type 'SuperNova, Dual, Cu at zero, Atlas'
_diffrn_measurement_method '\w scans'
_diffrn_orient_matrix_type 'CrysAlisPro convention (1999,Acta A55,543-557)'
_diffrn_orient_matrix_UB_11 -0.0774526000
_diffrn_orient_matrix_UB_12 -0.0048848000
_diffrn_orient_matrix_UB_13 0.0321461000
_diffrn_orient_matrix_UB_21 -0.0260097000
_diffrn_orient_matrix_UB_22 -0.0432698000
_diffrn_orient_matrix_UB_23 -0.1187576000
_diffrn_orient_matrix_UB_31 0.0176516000
_diffrn_orient_matrix_UB_32 -0.0852376000
_diffrn_orient_matrix_UB_33 0.0584573000
_diffrn_radiation_monochromator mirror
_diffrn_radiation_probe x-ray
_diffrn_radiation_type 'Cu K\a'
_diffrn_radiation_wavelength 1.54184
_diffrn_reflns_av_R_equivalents 0.0285
_diffrn_reflns_av_unetI/netI 0.0085
_diffrn_reflns_Laue_measured_fraction_full 1.000
_diffrn_reflns_Laue_measured_fraction_max 0.996
_diffrn_reflns_limit_h_max 23
_diffrn_reflns_limit_h_min -23
_diffrn_reflns_limit_k_max 19
_diffrn_reflns_limit_k_min -20
_diffrn_reflns_limit_l_max 14
_diffrn_reflns_limit_l_min -14
_diffrn_reflns_number 121594
_diffrn_reflns_point_group_measured_fraction_full 1.000
_diffrn_reflns_point_group_measured_fraction_max 0.996
_diffrn_reflns_theta_full 67.684
_diffrn_reflns_theta_max 76.548
_diffrn_reflns_theta_min 3.646
_diffrn_source 'micro-focus sealed X-ray tube'
_diffrn_source_type 'SuperNova (Cu) X-ray Source'
_exptl_absorpt_coefficient_mu 6.167
_exptl_absorpt_correction_T_max 0.774
_exptl_absorpt_correction_T_min 0.655
_exptl_absorpt_correction_type gaussian
_exptl_absorpt_process_details
;
CrysAlisPro 1.171.38.30a (Agilent, 2015)
Numerical absorption correction based on gaussian integration over
            a multifaceted crystal model
Empirical absorption correction using spherical harmonics,
 implemented in SCALE3 ABSPACK scaling algorithm.
;
_exptl_crystal_colour 'clear colourless'
_exptl_crystal_colour_lustre clear
_exptl_crystal_colour_primary colourless
_exptl_crystal_density_diffrn 1.375
_exptl_crystal_description irregular
_exptl_crystal_F_000 1448
_exptl_crystal_size_max 0.193
_exptl_crystal_size_mid 0.141
_exptl_crystal_size_min 0.129
_refine_diff_density_max 0.489
_refine_diff_density_min -0.533
_refine_diff_density_rms 0.045
_refine_ls_extinction_method none
_refine_ls_goodness_of_fit_ref 1.049
_refine_ls_hydrogen_treatment constr
_refine_ls_matrix_type full
_refine_ls_number_parameters 366
_refine_ls_number_reflns 7099
_refine_ls_number_restraints 0
_refine_ls_restrained_S_all 1.049
_refine_ls_R_factor_all 0.0253
_refine_ls_R_factor_gt 0.0249
_refine_ls_shift/su_max 0.001
_refine_ls_shift/su_mean 0.000
_refine_ls_structure_factor_coef Fsqd
_refine_ls_weighting_details 'w=1/[\s^2^(Fo^2^)+(0.0328P)^2^+1.9109P] where P=(Fo^2^+2Fc^2^)/3'
_refine_ls_weighting_scheme calc
_refine_ls_wR_factor_gt 0.0650
_refine_ls_wR_factor_ref 0.0654
_reflns_Friedel_coverage 0.000
_reflns_number_gt 6962
_reflns_number_total 7099
_reflns_threshold_expression 'I > 2\s(I)'
_cod_data_source_file c6dt04293g2.cif
_cod_data_source_block toma34_20
_cod_depositor_comments 'Adding full bibliography for 7041624--7041640.cif.'
_cod_database_code 7041626
_chemical_oxdiff_formula 'C27 H33 Cl6 F Si4'
_reflns_odcompleteness_completeness 99.97
_reflns_odcompleteness_iscentric 1
_reflns_odcompleteness_theta 66.97
_oxdiff_exptl_absorpt_empirical_details
;
Empirical correction (ABSPACK) includes:
- Absorption correction using spherical harmonics
- Frame scaling
- Detector area scaling
;
_oxdiff_exptl_absorpt_empirical_full_max 1.202
_oxdiff_exptl_absorpt_empirical_full_min 0.847
_shelx_space_group_comment
;
The symmetry employed for this shelxl refinement is uniquely defined
by the following loop, which should always be used as a source of
symmetry information in preference to the above space-group names.
They are only intended as comments.
;
_shelxl_version_number 2014-3

loop_
_space_group_symop_operation_xyz
'x, y, z'
'-x, y+1/2, -z+1/2'
'-x, -y, -z'
'x, -y-1/2, z-1/2'

loop_
_atom_site_label
_atom_site_type_symbol
_atom_site_fract_x
_atom_site_fract_y
_atom_site_fract_z
_atom_site_U_iso_or_equiv
_atom_site_adp_type
_atom_site_occupancy
_atom_site_site_symmetry_order
_atom_site_calc_flag
_atom_site_refinement_flags_posn
_atom_site_refinement_flags_adp
_atom_site_refinement_flags_occupancy
_atom_site_disorder_assembly
_atom_site_disorder_group
Cl1 Cl 0.03823(2) 0.75335(2) -0.03076(3) 0.02975(8) Uani 1 1 d . . . . .
Cl2 Cl 0.21525(2) 0.75398(3) 0.05835(4) 0.04180(11) Uani 1 1 d . . . . .
Cl3 Cl 0.38420(2) 0.51379(2) -0.11873(3) 0.02947(8) Uani 1 1 d . . . . .
Cl4 Cl 0.50721(2) 0.66020(2) -0.06973(3) 0.03051(8) Uani 1 1 d . . . . .
Cl5 Cl 0.09806(2) 0.32014(2) -0.26446(3) 0.03328(9) Uani 1 1 d . . . . .
Cl6A Cl 0.2040(3) 0.4739(3) -0.3130(5) 0.0284(7) Uani 0.427(2) 1 d . . P A 1
Cl6B Cl 0.0940(2) 0.48831(15) -0.1104(2) 0.0277(4) Uani 0.573(2) 1 d . . P A 2
Si1 Si 0.27386(2) 0.46304(2) 0.24436(3) 0.01479(7) Uani 1 1 d . . . . .
Si2 Si 0.11585(2) 0.74010(2) 0.11478(3) 0.02049(8) Uani 1 1 d . . . . .
Si3 Si 0.16202(2) 0.41428(2) -0.18526(3) 0.02029(8) Uani 1 1 d . . . . .
Si4 Si 0.40225(2) 0.63180(2) -0.05047(3) 0.02164(8) Uani 1 1 d . . . . .
F1 F 0.25661(4) 0.51186(5) 0.12049(6) 0.01893(15) Uani 1 1 d . . . . .
C1 C 0.18793(6) 0.45683(8) 0.31045(10) 0.0161(2) Uani 1 1 d . . . . .
C2 C 0.14483(7) 0.52663(8) 0.32662(11) 0.0171(2) Uani 1 1 d . . . . .
C3 C 0.08218(7) 0.51663(8) 0.37939(12) 0.0213(3) Uani 1 1 d . . . . .
H29 H 0.0536 0.5627 0.3899 0.026 Uiso 1 1 calc R U . . .
C4 C 0.06183(7) 0.43919(9) 0.41640(12) 0.0233(3) Uani 1 1 d . . . . .
H30 H 0.0201 0.4337 0.4518 0.028 Uiso 1 1 calc R U . . .
C5 C 0.10353(7) 0.37010(8) 0.40062(12) 0.0220(3) Uani 1 1 d . . . . .
H31 H 0.0900 0.3180 0.4250 0.026 Uiso 1 1 calc R U . . .
C6 C 0.16577(7) 0.37915(8) 0.34804(11) 0.0189(2) Uani 1 1 d . . . . .
H32 H 0.1936 0.3325 0.3374 0.023 Uiso 1 1 calc R U . . .
C7 C 0.16068(7) 0.61244(8) 0.28313(11) 0.0184(2) Uani 1 1 d . . . . .
H33A H 0.2102 0.6146 0.2660 0.022 Uiso 1 1 calc R U . . .
H33B H 0.1558 0.6530 0.3443 0.022 Uiso 1 1 calc R U . . .
C8 C 0.10803(8) 0.63375(8) 0.17098(12) 0.0233(3) Uani 1 1 d . . . . .
H34A H 0.0588 0.6256 0.1873 0.028 Uiso 1 1 calc R U . . .
H34B H 0.1160 0.5949 0.1092 0.028 Uiso 1 1 calc R U . . .
C9 C 0.10507(10) 0.82516(9) 0.21690(14) 0.0345(3) Uani 1 1 d . . . . .
H38A H 0.1416 0.8209 0.2849 0.052 Uiso 1 1 calc R U . . .
H38B H 0.0579 0.8219 0.2413 0.052 Uiso 1 1 calc R U . . .
H38C H 0.1100 0.8773 0.1781 0.052 Uiso 1 1 calc R U . . .
C10 C 0.34409(7) 0.52294(8) 0.34337(11) 0.0179(2) Uani 1 1 d . . . . .
C11 C 0.40694(7) 0.55788(8) 0.30773(11) 0.0190(2) Uani 1 1 d . . . . .
C12 C 0.45638(7) 0.59911(9) 0.39101(13) 0.0255(3) Uani 1 1 d . . . . .
H17 H 0.4976 0.6228 0.3674 0.031 Uiso 1 1 calc R U . . .
C13 C 0.44557(8) 0.60568(10) 0.50831(13) 0.0292(3) Uani 1 1 d . . . . .
H18 H 0.4794 0.6332 0.5625 0.035 Uiso 1 1 calc R U . . .
C14 C 0.38427(8) 0.57111(10) 0.54466(12) 0.0288(3) Uani 1 1 d . . . . .
H19 H 0.3768 0.5750 0.6232 0.035 Uiso 1 1 calc R U . . .
C15 C 0.33422(7) 0.53075(9) 0.46264(11) 0.0235(3) Uani 1 1 d . . . . .
H20 H 0.2929 0.5082 0.4872 0.028 Uiso 1 1 calc R U . . .
C16 C 0.42169(7) 0.55414(9) 0.18066(11) 0.0212(3) Uani 1 1 d . . . . .
H21A H 0.3999 0.5042 0.1436 0.025 Uiso 1 1 calc R U . . .
H21B H 0.4736 0.5510 0.1799 0.025 Uiso 1 1 calc R U . . .
C17 C 0.39122(7) 0.63039(9) 0.10860(11) 0.0218(3) Uani 1 1 d . . . . .
H22A H 0.4144 0.6796 0.1456 0.026 Uiso 1 1 calc R U . . .
H22B H 0.3399 0.6345 0.1141 0.026 Uiso 1 1 calc R U . . .
C18 C 0.34115(9) 0.70389(11) -0.14222(13) 0.0324(3) Uani 1 1 d . . . . .
H26A H 0.3523 0.7034 -0.2217 0.049 Uiso 1 1 calc R U . . .
H26B H 0.3476 0.7590 -0.1104 0.049 Uiso 1 1 calc R U . . .
H26C H 0.2918 0.6867 -0.1424 0.049 Uiso 1 1 calc R U . . .
C19 C 0.30628(6) 0.35613(8) 0.21527(10) 0.0168(2) Uani 1 1 d . . . . .
C20 C 0.27190(7) 0.30412(8) 0.12488(11) 0.0174(2) Uani 1 1 d . . . . .
C21 C 0.29769(7) 0.22352(9) 0.11382(12) 0.0228(3) Uani 1 1 d . . . . .
H3 H 0.2755 0.1896 0.0533 0.027 Uiso 1 1 calc R U . . .
C22 C 0.35583(8) 0.19301(9) 0.19140(13) 0.0255(3) Uani 1 1 d . . . . .
H4 H 0.3721 0.1390 0.1829 0.031 Uiso 1 1 calc R U . . .
C23 C 0.38950(7) 0.24299(9) 0.28131(13) 0.0254(3) Uani 1 1 d . . . . .
H5 H 0.4283 0.2227 0.3339 0.030 Uiso 1 1 calc R U . . .
C24 C 0.36508(7) 0.32373(9) 0.29259(11) 0.0215(3) Uani 1 1 d . . . . .
H6 H 0.3882 0.3572 0.3528 0.026 Uiso 1 1 calc R U . . .
C25 C 0.20833(7) 0.33350(8) 0.03700(11) 0.0179(2) Uani 1 1 d . . . . .
H9A H 0.1817 0.3756 0.0737 0.022 Uiso 1 1 calc R U . . .
H9B H 0.1758 0.2872 0.0150 0.022 Uiso 1 1 calc R U . . .
C26 C 0.23384(7) 0.36979(8) -0.07480(11) 0.0200(2) Uani 1 1 d . . . . .
H10A H 0.2582 0.3262 -0.1126 0.024 Uiso 1 1 calc R U . . .
H10B H 0.2694 0.4128 -0.0507 0.024 Uiso 1 1 calc R U . . .
C27A C 0.1047(10) 0.4881(10) -0.1144(14) 0.035(4) Uani 0.427(2) 1 d . . P A 1
HA H 0.0666 0.5088 -0.1726 0.053 Uiso 0.427(2) 1 calc R U P A 1
HB H 0.1340 0.5336 -0.0808 0.053 Uiso 0.427(2) 1 calc R U P A 1
HC H 0.0840 0.4600 -0.0531 0.053 Uiso 0.427(2) 1 calc R U P A 1
C27B C 0.2008(9) 0.4723(11) -0.3028(14) 0.033(4) Uani 0.573(2) 1 d . . P A 2
H14A H 0.2357 0.4380 -0.3341 0.049 Uiso 0.573(2) 1 calc R U P A 2
H14B H 0.2241 0.5219 -0.2698 0.049 Uiso 0.573(2) 1 calc R U P A 2
H14C H 0.1626 0.4868 -0.3650 0.049 Uiso 0.573(2) 1 calc R U P A 2

loop_
_atom_site_aniso_label
_atom_site_aniso_U_11
_atom_site_aniso_U_22
_atom_site_aniso_U_33
_atom_site_aniso_U_23
_atom_site_aniso_U_13
_atom_site_aniso_U_12
Cl1 0.02733(16) 0.03642(19) 0.02441(16) 0.00483(13) 0.00000(12) 0.00983(13)
Cl2 0.02370(17) 0.0664(3) 0.0368(2) 0.02513(18) 0.00951(14) 0.00823(16)
Cl3 0.03323(18) 0.03272(18) 0.02394(16) -0.00668(13) 0.00917(13) -0.01070(14)
Cl4 0.02464(16) 0.0405(2) 0.02862(17) -0.00189(14) 0.01146(13) -0.01041(14)
Cl5 0.03798(19) 0.02799(17) 0.02936(17) -0.00096(13) -0.01059(14) -0.00651(14)
Cl6A 0.0357(12) 0.0312(13) 0.0198(8) 0.0087(7) 0.0092(8) 0.0033(9)
Cl6B 0.0291(6) 0.0278(7) 0.0270(7) -0.0022(5) 0.0063(5) 0.0082(4)
Si1 0.01337(15) 0.01888(16) 0.01225(15) 0.00094(11) 0.00229(11) -0.00120(12)
Si2 0.02207(17) 0.02044(17) 0.01936(17) 0.00388(13) 0.00433(13) 0.00278(13)
Si3 0.02386(17) 0.01927(17) 0.01663(16) 0.00094(13) -0.00085(13) 0.00061(13)
Si4 0.02126(17) 0.02813(19) 0.01650(16) 0.00030(13) 0.00595(13) -0.00566(14)
F1 0.0208(3) 0.0217(4) 0.0142(3) 0.0025(3) 0.0021(3) -0.0020(3)
C1 0.0150(5) 0.0189(6) 0.0143(5) 0.0004(4) 0.0020(4) -0.0008(4)
C2 0.0183(6) 0.0181(6) 0.0148(5) -0.0004(4) 0.0019(4) -0.0014(5)
C3 0.0224(6) 0.0199(6) 0.0234(6) -0.0009(5) 0.0089(5) 0.0026(5)
C4 0.0221(6) 0.0246(7) 0.0260(6) 0.0003(5) 0.0129(5) -0.0015(5)
C5 0.0232(6) 0.0193(6) 0.0252(6) 0.0029(5) 0.0092(5) -0.0020(5)
C6 0.0184(6) 0.0188(6) 0.0201(6) 0.0015(5) 0.0049(5) 0.0013(5)
C7 0.0210(6) 0.0163(6) 0.0180(6) -0.0008(5) 0.0039(5) -0.0001(5)
C8 0.0280(7) 0.0185(6) 0.0221(6) 0.0001(5) -0.0008(5) 0.0006(5)
C9 0.0496(9) 0.0212(7) 0.0324(8) -0.0006(6) 0.0049(7) 0.0004(6)
C10 0.0164(6) 0.0225(6) 0.0147(6) 0.0005(5) 0.0019(4) -0.0006(5)
C11 0.0164(6) 0.0230(6) 0.0177(6) 0.0010(5) 0.0027(5) 0.0005(5)
C12 0.0171(6) 0.0319(7) 0.0272(7) -0.0010(6) 0.0021(5) -0.0054(5)
C13 0.0248(7) 0.0362(8) 0.0240(7) -0.0053(6) -0.0057(5) -0.0057(6)
C14 0.0320(7) 0.0395(8) 0.0141(6) -0.0023(6) 0.0007(5) -0.0028(6)
C15 0.0223(6) 0.0321(7) 0.0165(6) 0.0006(5) 0.0041(5) -0.0045(5)
C16 0.0168(6) 0.0277(7) 0.0204(6) -0.0002(5) 0.0070(5) -0.0015(5)
C17 0.0224(6) 0.0256(7) 0.0190(6) 0.0002(5) 0.0081(5) -0.0029(5)
C18 0.0329(8) 0.0402(9) 0.0242(7) 0.0059(6) 0.0043(6) 0.0012(6)
C19 0.0145(5) 0.0220(6) 0.0147(5) 0.0026(5) 0.0046(4) -0.0002(5)
C20 0.0168(5) 0.0209(6) 0.0153(5) 0.0029(5) 0.0051(4) -0.0002(5)
C21 0.0255(6) 0.0217(6) 0.0219(6) 0.0006(5) 0.0056(5) 0.0002(5)
C22 0.0252(7) 0.0227(7) 0.0302(7) 0.0064(5) 0.0095(5) 0.0058(5)
C23 0.0179(6) 0.0334(7) 0.0249(7) 0.0101(6) 0.0031(5) 0.0065(5)
C24 0.0164(6) 0.0303(7) 0.0179(6) 0.0027(5) 0.0024(5) 0.0006(5)
C25 0.0175(6) 0.0197(6) 0.0162(6) 0.0000(5) 0.0009(4) -0.0017(5)
C26 0.0203(6) 0.0242(6) 0.0153(6) 0.0010(5) 0.0016(5) -0.0008(5)
C27A 0.039(8) 0.042(5) 0.028(4) 0.018(4) 0.016(3) 0.016(3)
C27B 0.036(5) 0.034(5) 0.028(6) 0.005(3) 0.007(3) 0.012(3)

loop_
_atom_type_symbol
_atom_type_description
_atom_type_scat_dispersion_real
_atom_type_scat_dispersion_imag
_atom_type_scat_source
C C 0.0181 0.0091 'International Tables Vol C Tables 4.2.6.8 and 6.1.1.4'
H H 0.0000 0.0000 'International Tables Vol C Tables 4.2.6.8 and 6.1.1.4'
Cl Cl 0.3639 0.7018 'International Tables Vol C Tables 4.2.6.8 and 6.1.1.4'
F F 0.0727 0.0534 'International Tables Vol C Tables 4.2.6.8 and 6.1.1.4'
Si Si 0.2541 0.3302 'International Tables Vol C Tables 4.2.6.8 and 6.1.1.4'

loop_
_exptl_crystal_face_index_h
_exptl_crystal_face_index_k
_exptl_crystal_face_index_l
_exptl_crystal_face_perp_dist
4 -9 3 0.0720
-9 -7 2 0.0700
-12 1 0 0.0644
1 9 -3 0.0704
12 -1 0 0.0648
2 -10 -2 0.0469
0 -3 7 0.0985
-1 6 6 0.0827
-2 10 1 0.0805
-2 9 -4 0.0811
1 -5 -7 0.0574
-10 -6 0 0.0498
-11 4 2 0.0499

loop_
_geom_angle_atom_site_label_1
_geom_angle_atom_site_label_2
_geom_angle_atom_site_label_3
_geom_angle
F1 Si1 C1 107.87(5)
F1 Si1 C10 108.32(5)
F1 Si1 C19 108.77(5)
C1 Si1 C10 110.41(5)
C1 Si1 C19 109.88(5)
C19 Si1 C10 111.49(6)
Cl1 Si2 Cl2 107.21(2)
C8 Si2 Cl1 107.31(5)
C8 Si2 Cl2 109.25(5)
C9 Si2 Cl1 108.08(6)
C9 Si2 Cl2 107.73(6)
C9 Si2 C8 116.89(7)
Cl6A Si3 Cl5 107.19(15)
Cl6B Si3 Cl5 105.23(9)
C26 Si3 Cl5 109.41(5)
C26 Si3 Cl6A 111.37(16)
C26 Si3 Cl6B 112.13(9)
C26 Si3 C27A 110.8(5)
C26 Si3 C27B 111.7(5)
C27A Si3 Cl5 109.3(5)
C27A Si3 Cl6A 108.7(5)
C27B Si3 Cl5 108.2(5)
C27B Si3 Cl6B 110.0(6)
Cl4 Si4 Cl3 105.73(2)
C17 Si4 Cl3 108.89(5)
C17 Si4 Cl4 110.38(5)
C18 Si4 Cl3 108.10(6)
C18 Si4 Cl4 108.61(5)
C18 Si4 C17 114.73(7)
C2 C1 Si1 123.23(9)
C6 C1 Si1 118.56(9)
C6 C1 C2 118.20(11)
C1 C2 C7 122.96(11)
C3 C2 C1 119.45(11)
C3 C2 C7 117.50(11)
C2 C3 H29 119.4
C4 C3 C2 121.12(12)
C4 C3 H29 119.4
C3 C4 H30 120.0
C5 C4 C3 120.01(12)
C5 C4 H30 120.0
C4 C5 H31 120.3
C4 C5 C6 119.45(12)
C6 C5 H31 120.3
C1 C6 H32 119.1
C5 C6 C1 121.77(12)
C5 C6 H32 119.1
C2 C7 H33A 109.6
C2 C7 H33B 109.6
C2 C7 C8 110.30(10)
H33A C7 H33B 108.1
C8 C7 H33A 109.6
C8 C7 H33B 109.6
Si2 C8 H34A 108.5
Si2 C8 H34B 108.5
C7 C8 Si2 115.18(9)
C7 C8 H34A 108.5
C7 C8 H34B 108.5
H34A C8 H34B 107.5
Si2 C9 H38A 109.5
Si2 C9 H38B 109.5
Si2 C9 H38C 109.5
H38A C9 H38B 109.5
H38A C9 H38C 109.5
H38B C9 H38C 109.5
C11 C10 Si1 124.65(9)
C15 C10 Si1 117.07(9)
C15 C10 C11 118.24(12)
C10 C11 C16 122.14(11)
C12 C11 C10 119.16(12)
C12 C11 C16 118.68(11)
C11 C12 H17 119.2
C13 C12 C11 121.52(13)
C13 C12 H17 119.2
C12 C13 H18 120.1
C14 C13 C12 119.89(13)
C14 C13 H18 120.1
C13 C14 H19 120.4
C15 C14 C13 119.27(13)
C15 C14 H19 120.4
C10 C15 H20 119.0
C14 C15 C10 121.92(13)
C14 C15 H20 119.0
C11 C16 H21A 109.2
C11 C16 H21B 109.2
C11 C16 C17 112.13(11)
H21A C16 H21B 107.9
C17 C16 H21A 109.2
C17 C16 H21B 109.2
Si4 C17 H22A 108.1
Si4 C17 H22B 108.1
C16 C17 Si4 116.67(9)
C16 C17 H22A 108.1
C16 C17 H22B 108.1
H22A C17 H22B 107.3
Si4 C18 H26A 109.5
Si4 C18 H26B 109.5
Si4 C18 H26C 109.5
H26A C18 H26B 109.5
H26A C18 H26C 109.5
H26B C18 H26C 109.5
C20 C19 Si1 123.54(9)
C24 C19 Si1 118.19(10)
C24 C19 C20 118.13(12)
C19 C20 C25 122.02(11)
C21 C20 C19 119.49(12)
C21 C20 C25 118.48(11)
C20 C21 H3 119.4
C22 C21 C20 121.24(13)
C22 C21 H3 119.4
C21 C22 H4 120.1
C23 C22 C21 119.89(13)
C23 C22 H4 120.1
C22 C23 H5 120.2
C22 C23 C24 119.58(12)
C24 C23 H5 120.2
C19 C24 H6 119.2
C23 C24 C19 121.67(13)
C23 C24 H6 119.2
C20 C25 H9A 109.4
C20 C25 H9B 109.4
C20 C25 C26 111.33(10)
H9A C25 H9B 108.0
C26 C25 H9A 109.4
C26 C25 H9B 109.4
Si3 C26 H10A 108.3
Si3 C26 H10B 108.3
C25 C26 Si3 115.76(9)
C25 C26 H10A 108.3
C25 C26 H10B 108.3
H10A C26 H10B 107.4
Si3 C27A HA 109.5
Si3 C27A HB 109.5
Si3 C27A HC 109.5
HA C27A HB 109.5
HA C27A HC 109.5
HB C27A HC 109.5
Si3 C27B H14A 109.5
Si3 C27B H14B 109.5
Si3 C27B H14C 109.5
H14A C27B H14B 109.5
H14A C27B H14C 109.5
H14B C27B H14C 109.5

loop_
_geom_bond_atom_site_label_1
_geom_bond_atom_site_label_2
_geom_bond_distance
Cl1 Si2 2.0524(5)
Cl2 Si2 2.0578(5)
Cl3 Si4 2.0625(5)
Cl4 Si4 2.0499(5)
Cl5 Si3 2.0555(5)
Cl6A Si3 1.998(6)
Cl6B Si3 2.017(3)
Si1 F1 1.6105(7)
Si1 C1 1.8674(12)
Si1 C10 1.8700(13)
Si1 C19 1.8691(13)
Si2 C8 1.8413(14)
Si2 C9 1.8284(16)
Si3 C26 1.8471(13)
Si3 C27A 1.858(16)
Si3 C27B 1.864(15)
Si4 C17 1.8581(13)
Si4 C18 1.8435(16)
C1 C2 1.4083(17)
C1 C6 1.4032(17)
C2 C3 1.3972(17)
C2 C7 1.5113(17)
C3 H29 0.9300
C3 C4 1.3864(19)
C4 H30 0.9300
C4 C5 1.3828(19)
C5 H31 0.9300
C5 C6 1.3875(17)
C6 H32 0.9300
C7 H33A 0.9700
C7 H33B 0.9700
C7 C8 1.5367(17)
C8 H34A 0.9700
C8 H34B 0.9700
C9 H38A 0.9600
C9 H38B 0.9600
C9 H38C 0.9600
C10 C11 1.4103(17)
C10 C15 1.4066(17)
C11 C12 1.3938(18)
C11 C16 1.5170(17)
C12 H17 0.9300
C12 C13 1.388(2)
C13 H18 0.9300
C13 C14 1.386(2)
C14 H19 0.9300
C14 C15 1.3853(19)
C15 H20 0.9300
C16 H21A 0.9700
C16 H21B 0.9700
C16 C17 1.5402(19)
C17 H22A 0.9700
C17 H22B 0.9700
C18 H26A 0.9600
C18 H26B 0.9600
C18 H26C 0.9600
C19 C20 1.4100(17)
C19 C24 1.4052(17)
C20 C21 1.3954(19)
C20 C25 1.5144(17)
C21 H3 0.9300
C21 C22 1.3873(19)
C22 H4 0.9300
C22 C23 1.383(2)
C23 H5 0.9300
C23 C24 1.389(2)
C24 H6 0.9300
C25 H9A 0.9700
C25 H9B 0.9700
C25 C26 1.5402(17)
C26 H10A 0.9700
C26 H10B 0.9700
C27A HA 0.9600
C27A HB 0.9600
C27A HC 0.9600
C27B H14A 0.9600
C27B H14B 0.9600
C27B H14C 0.9600

loop_
_geom_torsion_atom_site_label_1
_geom_torsion_atom_site_label_2
_geom_torsion_atom_site_label_3
_geom_torsion_atom_site_label_4
_geom_torsion
Cl1 Si2 C8 C7 -178.27(8)
Cl2 Si2 C8 C7 65.81(10)
Cl3 Si4 C17 C16 39.83(10)
Cl4 Si4 C17 C16 -75.81(10)
Cl5 Si3 C26 C25 -70.25(10)
Cl6A Si3 C26 C25 171.43(19)
Cl6B Si3 C26 C25 46.10(14)
Si1 C1 C2 C3 -178.49(10)
Si1 C1 C2 C7 5.06(17)
Si1 C1 C6 C5 178.37(10)
Si1 C10 C11 C12 -178.09(10)
Si1 C10 C11 C16 3.58(18)
Si1 C10 C15 C14 177.54(12)
Si1 C19 C20 C21 -176.55(9)
Si1 C19 C20 C25 4.72(16)
Si1 C19 C24 C23 175.98(10)
F1 Si1 C1 C2 -52.22(11)
F1 Si1 C1 C6 129.05(9)
F1 Si1 C10 C11 -44.42(12)
F1 Si1 C10 C15 137.93(10)
F1 Si1 C19 C20 -46.39(11)
F1 Si1 C19 C24 138.08(9)
C1 Si1 C10 C11 -162.33(11)
C1 Si1 C10 C15 20.02(12)
C1 Si1 C19 C20 71.49(11)
C1 Si1 C19 C24 -104.05(10)
C1 C2 C3 C4 0.2(2)
C1 C2 C7 C8 103.79(14)
C2 C1 C6 C5 -0.42(19)
C2 C3 C4 C5 -0.4(2)
C2 C7 C8 Si2 175.08(9)
C3 C2 C7 C8 -72.72(14)
C3 C4 C5 C6 0.2(2)
C4 C5 C6 C1 0.2(2)
C6 C1 C2 C3 0.24(18)
C6 C1 C2 C7 -176.20(11)
C7 C2 C3 C4 176.81(12)
C9 Si2 C8 C7 -56.78(13)
C10 Si1 C1 C2 65.97(11)
C10 Si1 C1 C6 -112.76(10)
C10 Si1 C19 C20 -165.77(10)
C10 Si1 C19 C24 18.70(11)
C10 C11 C12 C13 0.8(2)
C10 C11 C16 C17 91.04(15)
C11 C10 C15 C14 -0.3(2)
C11 C12 C13 C14 -0.3(2)
C11 C16 C17 Si4 -177.62(9)
C12 C11 C16 C17 -87.29(15)
C12 C13 C14 C15 -0.4(2)
C13 C14 C15 C10 0.7(2)
C15 C10 C11 C12 -0.47(19)
C15 C10 C11 C16 -178.79(12)
C16 C11 C12 C13 179.15(13)
C18 Si4 C17 C16 161.10(10)
C19 Si1 C1 C2 -170.65(10)
C19 Si1 C1 C6 10.62(11)
C19 Si1 C10 C11 75.23(12)
C19 Si1 C10 C15 -102.42(11)
C19 C20 C21 C22 1.10(19)
C19 C20 C25 C26 92.03(14)
C20 C19 C24 C23 0.21(18)
C20 C21 C22 C23 -0.3(2)
C20 C25 C26 Si3 -176.16(9)
C21 C20 C25 C26 -86.72(14)
C21 C22 C23 C24 -0.5(2)
C22 C23 C24 C19 0.6(2)
C24 C19 C20 C21 -1.02(17)
C24 C19 C20 C25 -179.75(11)
C25 C20 C21 C22 179.88(12)
C27A Si3 C26 C25 50.3(6)
C27B Si3 C26 C25 170.0(6)

loop_
_exptl_oxdiff_crystal_face_indexfrac_h
_exptl_oxdiff_crystal_face_indexfrac_k
_exptl_oxdiff_crystal_face_indexfrac_l
_exptl_oxdiff_crystal_face_x
_exptl_oxdiff_crystal_face_y
_exptl_oxdiff_crystal_face_z
4.1293 -8.7628 2.7492 -0.1886 -0.0547 0.9805
-9.1058 -6.5162 2.3336 0.8121 0.2417 0.5311
-11.9557 0.6561 0.0708 0.9251 0.2742 -0.2628
0.8072 9.4893 -3.1025 -0.2086 -0.0631 -0.9760
11.9189 -0.8873 0.0052 -0.9186 -0.2722 0.2863
2.1502 -10.1016 -1.5324 -0.1665 0.5632 0.8094
0.4253 -3.2842 6.9269 0.2058 -0.6916 0.6924
-1.4108 5.7007 6.2166 0.2813 -0.9482 -0.1474
-2.1542 10.1908 1.1403 0.1537 -0.5203 -0.8400
-1.6241 8.5418 -3.9671 -0.0435 0.1438 -0.9887
1.2226 -4.7220 -6.6143 -0.2843 0.9580 0.0374
-9.9819 -6.0011 -0.0107 0.8021 0.5206 0.3347
-10.9946 3.9839 1.9937 0.8962 -0.1232 -0.4171
